data_7032877
loop_
_publ_author_name
'Glatz, Mathias'
'Bichler, Bernhard'
'Mastalir, Matthias'
'St\"oger, Berthold'
'Weil, Matthias'
'Mereiter, Kurt'
'Pittenauer, Ernst'
'Allmaier, G\"unter'
'Veiros, Luis F.'
'Kirchner, Karl'

_publ_section_title
;
 Iron(II) complexes featuring \k3- and \k2-bound PNP pincer ligands--the
 significance of sterics.
;
_journal_issue 1
_journal_name_full 'Dalton transactions (Cambridge, England : 2003)'
_journal_page_first 281
_journal_page_last 294
_journal_paper_doi 10.1039/c4dt02866j
_journal_volume 44
_journal_year 2015
_chemical_formula_moiety '(C26 H50 Fe N6 P4), 2(C24 H20 B), 0.5(C4 H10 O)'
_chemical_formula_sum 'C76 H95 B2 Fe N6 O0.5 P4'
_chemical_formula_weight 1302
_chemical_name_common '5c*0.5EtOEt   [Fe(k3-P,N,P-PNP-Et)2](BPh4)2*0.5EtOEt'
_chemical_name_systematic
; 
5c.0.5EtOEt  --  [Fe(k^3^-P,N,P-PNP-Et)~2~](BPh~4~)~2~.0.5EtOEt  
;
_space_group_IT_number 2
_symmetry_cell_setting triclinic
_symmetry_Int_Tables_number 2
_symmetry_space_group_name_Hall '-P 1'
_symmetry_space_group_name_H-M 'P -1'
_cell_angle_alpha 93.677(3)
_cell_angle_beta 105.861(3)
_cell_angle_gamma 117.314(3)
_cell_formula_units_Z 2
_cell_length_a 13.3977(13)
_cell_length_b 14.1994(14)
_cell_length_c 21.6176(19)
_cell_measurement_reflns_used 9847
_cell_measurement_temperature 293
_cell_measurement_theta_max 27.5
_cell_measurement_theta_min 2.9
_cell_volume 3427.4(6)
_computing_cell_refinement 'Bruker SAINT'
_computing_data_collection 'Bruker APEX2'
_computing_data_reduction 'Bruker SAINT'
_computing_molecular_graphics 'Bruker SHELXTL'
_computing_publication_material 'Bruker SHELXTL'
_computing_structure_refinement 'Jana2006 [Petricek et al., 2006]'
_computing_structure_solution 'SUPERFLIP (Palatinus & Chapuis, 2007)'
_diffrn_ambient_temperature 293
_diffrn_measured_fraction_theta_full 1
_diffrn_measured_fraction_theta_max 1
_diffrn_measurement_device_type 'Bruker Kappa APEX-II CCD'
_diffrn_measurement_method '\f and \w scans'
_diffrn_radiation_monochromator graphite
_diffrn_radiation_probe x-ray
_diffrn_radiation_source 'fine-focus sealed tube'
_diffrn_radiation_type MoK\a
_diffrn_radiation_wavelength 0.71073
_diffrn_reflns_av_R_equivalents 0.0363
_diffrn_reflns_av_sigmaI/netI 0.0235
_diffrn_reflns_limit_h_max 17
_diffrn_reflns_limit_h_min -17
_diffrn_reflns_limit_k_max 18
_diffrn_reflns_limit_k_min -18
_diffrn_reflns_limit_l_max 28
_diffrn_reflns_limit_l_min -28
_diffrn_reflns_number 134214
_diffrn_reflns_theta_full 27.54
_diffrn_reflns_theta_max 27.54
_diffrn_reflns_theta_min 1
_exptl_absorpt_coefficient_mu 0.362
_exptl_absorpt_correction_T_max 0.92
_exptl_absorpt_correction_T_min 0.81
_exptl_absorpt_correction_type multi-scan
_exptl_absorpt_process_details 'program SADABS'
_exptl_crystal_colour 'clear red'
_exptl_crystal_density_diffrn 1.2612
_exptl_crystal_description block
_exptl_crystal_F_000 1386
_exptl_crystal_size_max 0.42
_exptl_crystal_size_mid 0.32
_exptl_crystal_size_min 0.22
_refine_diff_density_max 0.37
_refine_diff_density_min -0.34
_refine_ls_extinction_method none
_refine_ls_goodness_of_fit_gt 1.61
_refine_ls_goodness_of_fit_ref 1.53
_refine_ls_hydrogen_treatment mixed
_refine_ls_number_constraints 384
_refine_ls_number_parameters 836
_refine_ls_number_reflns 15798
_refine_ls_number_restraints 0
_refine_ls_R_factor_all 0.0489
_refine_ls_R_factor_gt 0.0328
_refine_ls_shift/su_max 0.0356
_refine_ls_shift/su_mean 0.0015
_refine_ls_structure_factor_coef Fsqd
_refine_ls_weighting_details w=1/(\s^2^(I)+0.0016I^2^)
_refine_ls_weighting_scheme sigma
_refine_ls_wR_factor_gt 0.0870
_refine_ls_wR_factor_ref 0.0939
_reflns_number_gt 12425
_reflns_number_total 15798
_reflns_threshold_expression I>3\s(I)
_cod_data_source_file c4dt02866j2.cif
_cod_data_source_block 5c
_cod_depositor_comments
;
The following automatic conversions were performed:

'_diffrn_radiation_probe' value 'X-ray' changed to 'x-ray' according
to
/usr/data/users/saulius/crontab/automatic-downloads/rss-feeds/RSC/lib/dictionaries/cif_core.dic
dictionary named 'cif_core.dic' version 2.4.2 from 2011-04-26.

Automatic conversion script
Id: cif_fix_values 2827 2014-09-09 07:05:25Z andrius 

 Adding full bibliography for 7032871--7032878.cif.

The following automatic conversions were performed:

data name '_atom_site_site_symmetry_mutiplicity' was replaced with
'_atom_site_site_symmetry_multiplicity' as specified in the
replacement file 'data/replacement-values/replacement_tags.lst'.

Automatic conversion script
Id: cif_correct_tags 9268 2022-04-12 08:56:07Z antanas 
;
_cod_original_cell_volume 3427.3(6)
_cod_original_formula_sum 'C76 H95 B2 Fe1 N6 O0.5 P4'
_cod_database_code 7032877

loop_
_symmetry_equiv_pos_site_id
_symmetry_equiv_pos_as_xyz
1 x,y,z
2 -x,-y,-z

loop_
_atom_site_label
_atom_site_type_symbol
_atom_site_fract_x
_atom_site_fract_y
_atom_site_fract_z
_atom_site_adp_type
_atom_site_U_iso_or_equiv
_atom_site_site_symmetry_multiplicity
_atom_site_occupancy
_atom_site_calc_flag
Fe1 Fe 0.904746(18) 0.666796(16) 0.241880(9) Uani 0.01036(9) 2 1 d
N1 N 1.04959(11) 0.76912(10) 0.21988(6) Uani 0.0135(5) 2 1 d
N2 N 1.16501(12) 0.79281(11) 0.32631(7) Uani 0.0169(6) 2 1 d
N3 N 0.92299(11) 0.73635(10) 0.11477(6) Uani 0.0154(6) 2 1 d
P1 P 1.03883(3) 0.76347(3) 0.344471(18) Uani 0.01339(16) 2 1 d
P2 P 0.83220(3) 0.61484(3) 0.129278(17) Uani 0.01184(15) 2 1 d
C1 C 1.16181(13) 0.81569(12) 0.26493(7) Uani 0.0158(6) 2 1 d
C2 C 1.26338(14) 0.87978(13) 0.25038(8) Uani 0.0222(7) 2 1 d
C3 C 1.24916(15) 0.89964(13) 0.18765(9) Uani 0.0263(7) 2 1 d
C4 C 1.13652(15) 0.85757(13) 0.14144(8) Uani 0.0221(7) 2 1 d
C5 C 1.03842(13) 0.79046(12) 0.15858(7) Uani 0.0159(6) 2 1 d
C6 C 1.06150(14) 0.71110(12) 0.41899(7) Uani 0.0176(7) 2 1 d
C7 C 0.96223(14) 0.68429(13) 0.44823(7) Uani 0.0202(7) 2 1 d
C8 C 1.07123(14) 0.90133(12) 0.37722(7) Uani 0.0187(7) 2 1 d
C9 C 1.19960(15) 0.97716(13) 0.42427(8) Uani 0.0255(7) 2 1 d
C10 C 0.86088(13) 0.52386(12) 0.08145(7) Uani 0.0163(6) 2 1 d
C11 C 0.99316(14) 0.56068(13) 0.09880(8) Uani 0.0193(7) 2 1 d
C12 C 0.68529(13) 0.58137(12) 0.07357(7) Uani 0.0159(6) 2 1 d
C13 C 0.59244(14) 0.46230(13) 0.06469(7) Uani 0.0194(7) 2 1 d
P3 P 0.80396(3) 0.76180(3) 0.232275(18) Uani 0.01212(15) 2 1 d
P4 P 0.94554(3) 0.52809(3) 0.262019(18) Uani 0.01204(15) 2 1 d
N4 N 0.75820(10) 0.56353(9) 0.26105(6) Uani 0.0114(5) 2 1 d
N5 N 0.66337(11) 0.65157(10) 0.20816(6) Uani 0.0141(5) 2 1 d
N6 N 0.86468(11) 0.48446(10) 0.31369(6) Uani 0.0136(5) 2 1 d
C14 C 0.65463(13) 0.56690(12) 0.23883(7) Uani 0.0128(6) 2 1 d
C15 C 0.54995(13) 0.49238(12) 0.24723(7) Uani 0.0164(6) 2 1 d
C16 C 0.55212(14) 0.41406(13) 0.28122(7) Uani 0.0176(7) 2 1 d
C17 C 0.65701(13) 0.41096(12) 0.30639(7) Uani 0.0152(6) 2 1 d
C18 C 0.75738(13) 0.48573(12) 0.29432(7) Uani 0.0126(6) 2 1 d
C19 C 0.79584(14) 0.84363(12) 0.17155(7) Uani 0.0173(7) 2 1 d
C20 C 0.91086(16) 0.95382(13) 0.19245(8) Uani 0.0255(8) 2 1 d
C21 C 0.79749(13) 0.84158(13) 0.30012(7) Uani 0.0176(7) 2 1 d
C22 C 0.76186(15) 0.78184(13) 0.35316(8) Uani 0.0222(7) 2 1 d
C23 C 1.09209(13) 0.54384(12) 0.30690(7) Uani 0.0174(6) 2 1 d
C24 C 1.09188(15) 0.46494(14) 0.35178(8) Uani 0.0263(8) 2 1 d
C25 C 0.88321(13) 0.39911(11) 0.20317(7) Uani 0.0158(6) 2 1 d
C26 C 0.74672(14) 0.33547(12) 0.17583(8) Uani 0.0203(7) 2 1 d
B1 B 0.18559(15) 0.32042(14) 0.12656(8) Uani 0.0142(7) 2 1 d
C27 C 0.04187(13) 0.27896(12) 0.10362(7) Uani 0.0152(6) 2 1 d
C28 C -0.03482(14) 0.20941(12) 0.13342(8) Uani 0.0183(7) 2 1 d
C29 C -0.15844(15) 0.16560(13) 0.10809(8) Uani 0.0228(7) 2 1 d
C30 C -0.21020(15) 0.19081(13) 0.05174(8) Uani 0.0242(7) 2 1 d
C31 C -0.13704(15) 0.26182(14) 0.02142(8) Uani 0.0234(7) 2 1 d
C32 C -0.01374(14) 0.30469(13) 0.04745(7) Uani 0.0194(7) 2 1 d
C33 C 0.20736(13) 0.24981(12) 0.07326(7) Uani 0.0148(6) 2 1 d
C34 C 0.11408(14) 0.16276(12) 0.02206(7) Uani 0.0172(7) 2 1 d
C35 C 0.13370(15) 0.09745(13) -0.01862(8) Uani 0.0207(7) 2 1 d
C36 C 0.24808(15) 0.11813(13) -0.01049(8) Uani 0.0208(7) 2 1 d
C37 C 0.34370(15) 0.20418(13) 0.03952(8) Uani 0.0196(7) 2 1 d
C38 C 0.32211(14) 0.26661(12) 0.08077(7) Uani 0.0170(7) 2 1 d
C39 C 0.25785(13) 0.45207(12) 0.12956(7) Uani 0.0139(6) 2 1 d
C40 C 0.22980(14) 0.52173(13) 0.16079(7) Uani 0.0182(7) 2 1 d
C41 C 0.28700(15) 0.63341(13) 0.16587(8) Uani 0.0228(7) 2 1 d
C42 C 0.37466(14) 0.68167(13) 0.13772(8) Uani 0.0222(7) 2 1 d
C43 C 0.40377(14) 0.61616(13) 0.10521(7) Uani 0.0191(7) 2 1 d
C44 C 0.34685(13) 0.50429(12) 0.10191(7) Uani 0.0154(6) 2 1 d
C45 C 0.22797(13) 0.29249(12) 0.19943(7) Uani 0.0162(6) 2 1 d
C46 C 0.22548(14) 0.19315(13) 0.20402(8) Uani 0.0216(7) 2 1 d
C47 C 0.25286(15) 0.16371(15) 0.26412(9) Uani 0.0264(8) 2 1 d
C48 C 0.28350(15) 0.23312(15) 0.32244(8) Uani 0.0266(8) 2 1 d
C49 C 0.28617(15) 0.33104(16) 0.31995(8) Uani 0.0252(8) 2 1 d
C50 C 0.25931(14) 0.36007(14) 0.25962(8) Uani 0.0202(7) 2 1 d
B2 B 0.65856(15) 0.07929(14) 0.33707(8) Uani 0.0148(7) 2 1 d
C51 C 0.67730(14) 0.18735(12) 0.38336(7) Uani 0.0156(6) 2 1 d
C52 C 0.78877(14) 0.28113(12) 0.41354(7) Uani 0.0177(7) 2 1 d
C53 C 0.80522(16) 0.37169(13) 0.45368(8) Uani 0.0223(7) 2 1 d
C54 C 0.70852(16) 0.37147(14) 0.46514(8) Uani 0.0248(8) 2 1 d
C55 C 0.59648(16) 0.28139(14) 0.43571(8) Uani 0.0235(8) 2 1 d
C56 C 0.58122(15) 0.19200(13) 0.39544(8) Uani 0.0199(7) 2 1 d
C57 C 0.57486(13) -0.03266(12) 0.35840(7) Uani 0.0161(6) 2 1 d
C58 C 0.55526(15) -0.03241(14) 0.41889(8) Uani 0.0223(7) 2 1 d
C59 C 0.48754(16) -0.12704(14) 0.43764(9) Uani 0.0275(8) 2 1 d
C60 C 0.43747(16) -0.22740(14) 0.39627(9) Uani 0.0275(8) 2 1 d
C61 C 0.45610(15) -0.23179(14) 0.33639(8) Uani 0.0259(7) 2 1 d
C62 C 0.52274(14) -0.13646(13) 0.31809(8) Uani 0.0207(7) 2 1 d
C63 C 0.79202(13) 0.09297(12) 0.35119(7) Uani 0.0152(6) 2 1 d
C64 C 0.86575(14) 0.14550(12) 0.31491(8) Uani 0.0189(7) 2 1 d
C65 C 0.98413(14) 0.16867(13) 0.33211(8) Uani 0.0216(7) 2 1 d
C66 C 1.03374(14) 0.13971(13) 0.38744(8) Uani 0.0226(7) 2 1 d
C67 C 0.96372(14) 0.08654(13) 0.42439(8) Uani 0.0209(7) 2 1 d
C68 C 0.84568(14) 0.06368(12) 0.40627(7) Uani 0.0175(7) 2 1 d
C69 C 0.59587(13) 0.07236(12) 0.25830(7) Uani 0.0158(6) 2 1 d
C70 C 0.53137(13) 0.12557(12) 0.23652(8) Uani 0.0173(6) 2 1 d
C71 C 0.47856(14) 0.11923(13) 0.17001(8) Uani 0.0214(7) 2 1 d
C72 C 0.48728(15) 0.05752(13) 0.12190(8) Uani 0.0242(7) 2 1 d
C73 C 0.55006(15) 0.00292(13) 0.14106(8) Uani 0.0234(7) 2 1 d
C74 C 0.60358(14) 0.01123(13) 0.20768(8) Uani 0.0206(7) 2 1 d
O1 O 0.4531(4) 0.5192(3) 0.4763(2) Uani 0.077(3) 2 0.5 d
C75 C 0.6509(4) 0.6336(4) 0.4768(2) Uani 0.148(4) 2 1 d
C76 C 0.5437(6) 0.5646(5) 0.4435(3) Uani 0.079(4) 2 0.5 d
C77 C 0.4468(7) 0.4389(5) 0.5056(3) Uani 0.070(4) 2 0.5 d
H1c2 H 1.341494 0.909619 0.282895 Uiso 0.0266 2 1 d
H1c3 H 1.318283 0.943089 0.176131 Uiso 0.0316 2 1 d
H1c4 H 1.126121 0.874194 0.09857 Uiso 0.0266 2 1 d
H1c6 H 1.067548 0.647332 0.409433 Uiso 0.0212 2 1 d
H2c6 H 1.137072 0.763102 0.451437 Uiso 0.0212 2 1 d
H1c7 H 0.978027 0.655891 0.486629 Uiso 0.0243 2 1 d
H2c7 H 0.959468 0.749079 0.460311 Uiso 0.0243 2 1 d
H3c7 H 0.886889 0.631072 0.416114 Uiso 0.0243 2 1 d
H1c8 H 1.053685 0.93404 0.341266 Uiso 0.0224 2 1 d
H2c8 H 1.016017 0.896612 0.398975 Uiso 0.0224 2 1 d
H1c9 H 1.206349 1.043788 0.443157 Uiso 0.0306 2 1 d
H2c9 H 1.218778 0.942597 0.45879 Uiso 0.0306 2 1 d
H3c9 H 1.253969 0.992533 0.400304 Uiso 0.0306 2 1 d
H1c10 H 0.819717 0.451629 0.08821 Uiso 0.0195 2 1 d
H2c10 H 0.826712 0.518334 0.035218 Uiso 0.0195 2 1 d
H1c11 H 1.002137 0.502985 0.08022 Uiso 0.0232 2 1 d
H2c11 H 1.030328 0.62324 0.081239 Uiso 0.0232 2 1 d
H3c11 H 1.03046 0.579058 0.145868 Uiso 0.0232 2 1 d
H1c12 H 0.65982 0.627489 0.090485 Uiso 0.0191 2 1 d
H2c12 H 0.690506 0.595803 0.031446 Uiso 0.0191 2 1 d
H1c13 H 0.517953 0.446228 0.032592 Uiso 0.0233 2 1 d
H2c13 H 0.619806 0.416255 0.049887 Uiso 0.0233 2 1 d
H3c13 H 0.581286 0.44969 0.106022 Uiso 0.0233 2 1 d
H1c15 H 0.477609 0.495257 0.229782 Uiso 0.0197 2 1 d
H1c16 H 0.480561 0.361444 0.287454 Uiso 0.0212 2 1 d
H1c17 H 0.660167 0.358449 0.331534 Uiso 0.0182 2 1 d
H1c19 H 0.784226 0.805863 0.129506 Uiso 0.0207 2 1 d
H2c19 H 0.728981 0.854703 0.167282 Uiso 0.0207 2 1 d
H1c20 H 0.906527 0.994623 0.159062 Uiso 0.0306 2 1 d
H2c20 H 0.920191 0.993255 0.233322 Uiso 0.0306 2 1 d
H3c20 H 0.977989 0.942708 0.198081 Uiso 0.0306 2 1 d
H1c21 H 0.873197 0.906946 0.320017 Uiso 0.0211 2 1 d
H2c21 H 0.743953 0.868236 0.282441 Uiso 0.0211 2 1 d
H1c22 H 0.769199 0.831497 0.38866 Uiso 0.0267 2 1 d
H2c22 H 0.680564 0.723731 0.334731 Uiso 0.0267 2 1 d
H3c22 H 0.813316 0.752585 0.369545 Uiso 0.0267 2 1 d
H1c23 H 1.130331 0.539153 0.276128 Uiso 0.0209 2 1 d
H2c23 H 1.144938 0.61718 0.332054 Uiso 0.0209 2 1 d
H1c24 H 1.1699 0.472158 0.367424 Uiso 0.0315 2 1 d
H2c24 H 1.071159 0.481246 0.388635 Uiso 0.0315 2 1 d
H3c24 H 1.034438 0.39184 0.327477 Uiso 0.0315 2 1 d
H1c25 H 0.913559 0.413121 0.167361 Uiso 0.019 2 1 d
H2c25 H 0.912463 0.354558 0.223835 Uiso 0.019 2 1 d
H1c26 H 0.720453 0.277181 0.139587 Uiso 0.0244 2 1 d
H2c26 H 0.716794 0.306187 0.209841 Uiso 0.0244 2 1 d
H3c26 H 0.717155 0.383061 0.160887 Uiso 0.0244 2 1 d
H1c28 H -0.001054 0.191164 0.172797 Uiso 0.0219 2 1 d
H1c29 H -0.207902 0.11767 0.129862 Uiso 0.0274 2 1 d
H1c30 H -0.295391 0.159743 0.033825 Uiso 0.0291 2 1 d
H1c31 H -0.171362 0.281185 -0.017253 Uiso 0.0281 2 1 d
H1c32 H 0.035395 0.353969 0.026067 Uiso 0.0232 2 1 d
H1c34 H 0.033623 0.147493 0.014695 Uiso 0.0207 2 1 d
H1c35 H 0.067024 0.037685 -0.05251 Uiso 0.0249 2 1 d
H1c36 H 0.26166 0.073871 -0.038891 Uiso 0.025 2 1 d
H1c37 H 0.424068 0.220362 0.04552 Uiso 0.0235 2 1 d
H1c38 H 0.388884 0.323833 0.116 Uiso 0.0204 2 1 d
H1c40 H 0.167847 0.490585 0.17964 Uiso 0.0219 2 1 d
H1c41 H 0.265747 0.677403 0.188971 Uiso 0.0274 2 1 d
H1c42 H 0.414149 0.758714 0.140762 Uiso 0.0266 2 1 d
H1c43 H 0.463332 0.647632 0.084798 Uiso 0.0229 2 1 d
H1c44 H 0.369875 0.461075 0.079588 Uiso 0.0185 2 1 d
H1c46 H 0.204073 0.143557 0.164185 Uiso 0.0259 2 1 d
H1c47 H 0.250436 0.095198 0.265023 Uiso 0.0317 2 1 d
H1c48 H 0.302605 0.213421 0.363957 Uiso 0.0319 2 1 d
H1c49 H 0.306654 0.379624 0.360036 Uiso 0.0303 2 1 d
H1c50 H 0.262445 0.428951 0.259378 Uiso 0.0242 2 1 d
H1c52 H 0.857244 0.283231 0.406261 Uiso 0.0213 2 1 d
H1c53 H 0.883581 0.434061 0.473307 Uiso 0.0268 2 1 d
H1c54 H 0.719131 0.433028 0.493143 Uiso 0.0298 2 1 d
H1c55 H 0.528588 0.280442 0.443102 Uiso 0.0282 2 1 d
H1c56 H 0.50209 0.130985 0.375041 Uiso 0.0238 2 1 d
H1c58 H 0.590122 0.036173 0.448815 Uiso 0.0268 2 1 d
H1c59 H 0.475665 -0.122497 0.479317 Uiso 0.033 2 1 d
H1c60 H 0.390622 -0.292898 0.408788 Uiso 0.033 2 1 d
H1c61 H 0.422893 -0.300901 0.307401 Uiso 0.0311 2 1 d
H1c62 H 0.533574 -0.141824 0.276162 Uiso 0.0249 2 1 d
H1c64 H 0.833188 0.166439 0.276476 Uiso 0.0227 2 1 d
H1c65 H 1.03113 0.20459 0.305703 Uiso 0.0259 2 1 d
H1c66 H 1.115474 0.156211 0.400027 Uiso 0.0271 2 1 d
H1c67 H 0.996859 0.065469 0.462588 Uiso 0.025 2 1 d
H1c68 H 0.798882 0.026361 0.432446 Uiso 0.0211 2 1 d
H1c70 H 0.523125 0.168414 0.268896 Uiso 0.0207 2 1 d
H1c71 H 0.435986 0.157907 0.157629 Uiso 0.0257 2 1 d
H1c72 H 0.450619 0.052445 0.076037 Uiso 0.0291 2 1 d
H1c73 H 0.556575 -0.0407 0.10824 Uiso 0.0281 2 1 d
H1c74 H 0.647604 -0.026302 0.219627 Uiso 0.0247 2 1 d
H1n5 H 0.5994(18) 0.6603(15) 0.1993(9) Uiso 0.031(5) 2 1 d
H1n6 H 0.8592(18) 0.4298(17) 0.3299(9) Uiso 0.034(6) 2 1 d
H1n3 H 0.9170(18) 0.7473(16) 0.0772(10) Uiso 0.034(6) 2 1 d
H1n2 H 1.228(2) 0.8205(17) 0.3541(10) Uiso 0.040(6) 2 1 d
H1c76 H 0.541464 0.506169 0.417085 Uiso 0.0945 2 0.5 d
H2c76 H 0.515127 0.591657 0.407178 Uiso 0.0945 2 0.5 d
H1c77 H 0.519801 0.464033 0.541776 Uiso 0.0845 2 0.5 d
H2c77 H 0.474607 0.398721 0.484786 Uiso 0.0845 2 0.5 d
H1c75a H 0.684442 0.684039 0.450901 Uiso 0.1773 2 0.5 d
H2c75a H 0.65365 0.672252 0.515921 Uiso 0.1773 2 0.5 d
H3c75a H 0.696081 0.597182 0.488927 Uiso 0.1773 2 0.5 d
H1c75b H 0.722245 0.634786 0.502862 Uiso 0.1773 2 0.5 d
H2c75b H 0.635633 0.610044 0.430927 Uiso 0.1773 2 0.5 d
H3c75b H 0.661052 0.705329 0.484718 Uiso 0.1773 2 0.5 d

loop_
_atom_site_aniso_label
_atom_site_aniso_type_symbol
_atom_site_aniso_U_11
_atom_site_aniso_U_22
_atom_site_aniso_U_33
_atom_site_aniso_U_12
_atom_site_aniso_U_13
_atom_site_aniso_U_23
Fe1 Fe 0.00808(10) 0.00950(10) 0.01159(10) 0.00309(8) 0.00300(8) 0.00202(8)
N1 N 0.0113(6) 0.0110(6) 0.0158(6) 0.0037(5) 0.0050(5) 0.0014(5)
N2 N 0.0088(6) 0.0161(7) 0.0185(7) 0.0040(5) -0.0008(5) 0.0001(5)
N3 N 0.0164(7) 0.0147(6) 0.0140(6) 0.0055(5) 0.0069(5) 0.0061(5)
P1 P 0.01173(19) 0.01175(18) 0.01336(18) 0.00494(15) 0.00146(14) 0.00121(14)
P2 P 0.00939(18) 0.01186(18) 0.01241(18) 0.00371(15) 0.00394(14) 0.00259(14)
C1 C 0.0128(7) 0.0105(7) 0.0211(8) 0.0047(6) 0.0043(6) -0.0008(6)
C2 C 0.0112(8) 0.0176(8) 0.0291(9) 0.0020(7) 0.0055(7) -0.0021(7)
C3 C 0.0181(9) 0.0189(8) 0.0331(10) -0.0004(7) 0.0144(7) 0.0021(7)
C4 C 0.0219(9) 0.0183(8) 0.0218(8) 0.0037(7) 0.0123(7) 0.0052(6)
C5 C 0.0159(8) 0.0120(7) 0.0185(7) 0.0052(6) 0.0076(6) 0.0022(6)
C6 C 0.0171(8) 0.0171(8) 0.0148(7) 0.0083(6) 0.0002(6) 0.0029(6)
C7 C 0.0244(9) 0.0213(8) 0.0149(7) 0.0129(7) 0.0038(6) 0.0035(6)
C8 C 0.0183(8) 0.0152(7) 0.0186(8) 0.0077(6) 0.0025(6) 0.0007(6)
C9 C 0.0232(9) 0.0178(8) 0.0242(9) 0.0072(7) -0.0008(7) -0.0031(7)
C10 C 0.0164(8) 0.0164(7) 0.0154(7) 0.0069(6) 0.0069(6) 0.0028(6)
C11 C 0.0177(8) 0.0196(8) 0.0222(8) 0.0092(7) 0.0094(6) 0.0040(6)
C12 C 0.0124(7) 0.0199(8) 0.0132(7) 0.0073(6) 0.0026(6) 0.0033(6)
C13 C 0.0127(7) 0.0217(8) 0.0186(8) 0.0061(6) 0.0028(6) 0.0025(6)
P3 P 0.01102(18) 0.01173(18) 0.01305(18) 0.00522(15) 0.00405(14) 0.00291(14)
P4 P 0.01010(18) 0.01065(18) 0.01476(18) 0.00448(15) 0.00463(14) 0.00262(14)
N4 N 0.0100(6) 0.0115(6) 0.0108(6) 0.0041(5) 0.0033(5) 0.0012(5)
N5 N 0.0109(6) 0.0149(6) 0.0165(6) 0.0065(5) 0.0042(5) 0.0055(5)
N6 N 0.0134(6) 0.0138(6) 0.0156(6) 0.0077(5) 0.0055(5) 0.0057(5)
C14 C 0.0123(7) 0.0139(7) 0.0103(7) 0.0060(6) 0.0024(5) 0.0014(5)
C15 C 0.0104(7) 0.0191(8) 0.0179(7) 0.0063(6) 0.0042(6) 0.0033(6)
C16 C 0.0139(8) 0.0178(8) 0.0182(8) 0.0041(6) 0.0080(6) 0.0044(6)
C17 C 0.0152(8) 0.0142(7) 0.0148(7) 0.0054(6) 0.0063(6) 0.0049(6)
C18 C 0.0128(7) 0.0120(7) 0.0109(7) 0.0056(6) 0.0027(5) 0.0003(5)
C19 C 0.0213(8) 0.0162(7) 0.0177(7) 0.0109(7) 0.0080(6) 0.0058(6)
C20 C 0.0364(10) 0.0143(8) 0.0248(9) 0.0095(7) 0.0142(8) 0.0057(7)
C21 C 0.0173(8) 0.0186(8) 0.0183(7) 0.0102(7) 0.0063(6) 0.0013(6)
C22 C 0.0272(9) 0.0221(8) 0.0198(8) 0.0131(7) 0.0099(7) 0.0039(7)
C23 C 0.0127(7) 0.0179(8) 0.0216(8) 0.0086(6) 0.0047(6) 0.0019(6)
C24 C 0.0238(9) 0.0249(9) 0.0286(9) 0.0150(8) 0.0015(7) 0.0062(7)
C25 C 0.0171(8) 0.0127(7) 0.0174(7) 0.0069(6) 0.0067(6) 0.0022(6)
C26 C 0.0172(8) 0.0151(8) 0.0211(8) 0.0026(6) 0.0068(6) -0.0014(6)
B1 B 0.0123(8) 0.0147(8) 0.0147(8) 0.0056(7) 0.0052(6) 0.0033(6)
C27 C 0.0135(7) 0.0135(7) 0.0165(7) 0.0055(6) 0.0049(6) -0.0002(6)
C28 C 0.0169(8) 0.0153(7) 0.0229(8) 0.0073(6) 0.0088(6) 0.0027(6)
C29 C 0.0173(8) 0.0159(8) 0.0319(9) 0.0040(7) 0.0124(7) 0.0006(7)
C30 C 0.0126(8) 0.0228(9) 0.0305(9) 0.0062(7) 0.0049(7) -0.0051(7)
C31 C 0.0195(8) 0.0281(9) 0.0200(8) 0.0126(7) 0.0029(7) 0.0001(7)
C32 C 0.0161(8) 0.0219(8) 0.0197(8) 0.0089(7) 0.0067(6) 0.0039(6)
C33 C 0.0171(8) 0.0128(7) 0.0158(7) 0.0074(6) 0.0066(6) 0.0069(6)
C34 C 0.0181(8) 0.0153(7) 0.0184(8) 0.0070(6) 0.0081(6) 0.0062(6)
C35 C 0.0269(9) 0.0143(8) 0.0167(8) 0.0068(7) 0.0073(7) 0.0036(6)
C36 C 0.0322(9) 0.0188(8) 0.0192(8) 0.0157(7) 0.0137(7) 0.0071(6)
C37 C 0.0217(9) 0.0211(8) 0.0232(8) 0.0137(7) 0.0115(7) 0.0095(7)
C38 C 0.0171(8) 0.0156(7) 0.0182(8) 0.0077(7) 0.0063(6) 0.0047(6)
C39 C 0.0111(7) 0.0159(7) 0.0113(7) 0.0062(6) 0.0000(5) 0.0016(6)
C40 C 0.0145(8) 0.0194(8) 0.0190(8) 0.0075(7) 0.0052(6) 0.0021(6)
C41 C 0.0212(9) 0.0191(8) 0.0271(9) 0.0112(7) 0.0058(7) 0.0000(7)
C42 C 0.0178(8) 0.0138(8) 0.0260(8) 0.0045(7) 0.0011(7) 0.0028(6)
C43 C 0.0130(8) 0.0199(8) 0.0180(8) 0.0045(7) 0.0024(6) 0.0055(6)
C44 C 0.0137(7) 0.0183(8) 0.0129(7) 0.0079(6) 0.0028(6) 0.0026(6)
C45 C 0.0097(7) 0.0201(8) 0.0186(7) 0.0062(6) 0.0065(6) 0.0070(6)
C46 C 0.0187(8) 0.0215(8) 0.0235(8) 0.0081(7) 0.0081(7) 0.0083(7)
C47 C 0.0226(9) 0.0272(9) 0.0329(9) 0.0121(8) 0.0121(7) 0.0187(8)
C48 C 0.0156(8) 0.0438(11) 0.0247(9) 0.0141(8) 0.0113(7) 0.0198(8)
C49 C 0.0203(9) 0.0421(11) 0.0182(8) 0.0174(8) 0.0098(7) 0.0081(7)
C50 C 0.0164(8) 0.0279(9) 0.0208(8) 0.0131(7) 0.0085(6) 0.0074(7)
B2 B 0.0137(8) 0.0147(8) 0.0151(8) 0.0063(7) 0.0050(6) 0.0041(6)
C51 C 0.0180(8) 0.0177(7) 0.0132(7) 0.0101(6) 0.0054(6) 0.0073(6)
C52 C 0.0186(8) 0.0194(8) 0.0165(7) 0.0114(7) 0.0037(6) 0.0063(6)
C53 C 0.0253(9) 0.0190(8) 0.0168(8) 0.0112(7) -0.0013(7) 0.0023(6)
C54 C 0.0395(11) 0.0265(9) 0.0165(8) 0.0234(8) 0.0084(7) 0.0056(7)
C55 C 0.0332(10) 0.0310(9) 0.0218(8) 0.0230(8) 0.0169(7) 0.0137(7)
C56 C 0.0210(8) 0.0213(8) 0.0207(8) 0.0108(7) 0.0103(7) 0.0099(6)
C57 C 0.0122(7) 0.0182(8) 0.0174(7) 0.0081(6) 0.0029(6) 0.0056(6)
C58 C 0.0244(9) 0.0217(8) 0.0197(8) 0.0103(7) 0.0075(7) 0.0070(7)
C59 C 0.0315(10) 0.0288(9) 0.0256(9) 0.0137(8) 0.0150(8) 0.0145(7)
C60 C 0.0222(9) 0.0219(9) 0.0333(10) 0.0060(7) 0.0094(7) 0.0136(7)
C61 C 0.0238(9) 0.0170(8) 0.0282(9) 0.0058(7) 0.0044(7) 0.0047(7)
C62 C 0.0205(8) 0.0209(8) 0.0199(8) 0.0097(7) 0.0062(6) 0.0064(6)
C63 C 0.0151(7) 0.0100(7) 0.0164(7) 0.0045(6) 0.0037(6) -0.0006(6)
C64 C 0.0179(8) 0.0157(8) 0.0225(8) 0.0078(7) 0.0071(6) 0.0044(6)
C65 C 0.0177(8) 0.0152(8) 0.0307(9) 0.0057(7) 0.0117(7) 0.0014(7)
C66 C 0.0136(8) 0.0179(8) 0.0339(9) 0.0083(7) 0.0053(7) -0.0020(7)
C67 C 0.0219(8) 0.0175(8) 0.0211(8) 0.0121(7) 0.0013(7) -0.0012(6)
C68 C 0.0191(8) 0.0160(7) 0.0168(7) 0.0087(7) 0.0058(6) 0.0007(6)
C69 C 0.0115(7) 0.0128(7) 0.0178(7) 0.0012(6) 0.0055(6) 0.0054(6)
C70 C 0.0121(7) 0.0132(7) 0.0196(8) 0.0014(6) 0.0039(6) 0.0055(6)
C71 C 0.0145(8) 0.0169(8) 0.0244(8) 0.0023(7) 0.0032(6) 0.0098(7)
C72 C 0.0180(8) 0.0225(9) 0.0177(8) 0.0000(7) 0.0025(6) 0.0088(7)
C73 C 0.0223(9) 0.0203(8) 0.0190(8) 0.0027(7) 0.0094(7) 0.0027(7)
C74 C 0.0191(8) 0.0193(8) 0.0216(8) 0.0076(7) 0.0077(7) 0.0059(6)
O1 O 0.080(3) 0.049(2) 0.106(3) 0.020(2) 0.063(3) -0.001(2)
C75 C 0.093(3) 0.208(5) 0.133(4) 0.047(4) 0.060(3) 0.110(4)
C76 C 0.077(5) 0.073(4) 0.066(4) 0.016(4) 0.032(4) 0.014(3)
C77 C 0.085(5) 0.060(4) 0.037(3) 0.033(4) -0.013(3) 0.000(3)

loop_
_atom_type_symbol
_atom_type_scat_dispersion_real
_atom_type_scat_dispersion_imag
_atom_type_scat_source
C 0.0033 0.0016 'International Tables Vol C tables 4.2.6.8 and 6.1.1.1'
H 0.0000 0.0000 'International Tables Vol C tables 4.2.6.8 and 6.1.1.1'
B 0.0013 0.0007 'International Tables Vol C tables 4.2.6.8 and 6.1.1.1'
Fe 0.3463 0.8444 'International Tables Vol C tables 4.2.6.8 and 6.1.1.1'
N 0.0061 0.0033 'International Tables Vol C tables 4.2.6.8 and 6.1.1.1'
O 0.0106 0.0060 'International Tables Vol C tables 4.2.6.8 and 6.1.1.1'
P 0.1023 0.0942 'International Tables Vol C tables 4.2.6.8 and 6.1.1.1'

loop_
_geom_angle_atom_site_label_1
_geom_angle_atom_site_label_2
_geom_angle_atom_site_label_3
_geom_angle_site_symmetry_1
_geom_angle_site_symmetry_3
_geom_angle
N1 Fe1 P1 . . 78.79(3)
N1 Fe1 P2 . . 79.14(3)
N1 Fe1 P3 . . 100.77(5)
N1 Fe1 P4 . . 100.82(5)
N1 Fe1 N4 . . 178.42(4)
P1 Fe1 P2 . . 157.929(18)
P1 Fe1 P3 . . 96.038(19)
P1 Fe1 P4 . . 87.608(18)
P1 Fe1 N4 . . 102.79(3)
P2 Fe1 P3 . . 87.655(18)
P2 Fe1 P4 . . 96.943(18)
P2 Fe1 N4 . . 99.28(3)
P3 Fe1 P4 . . 158.396(18)
P3 Fe1 N4 . . 79.00(5)
P4 Fe1 N4 . . 79.43(5)
Fe1 N1 C1 . . 121.30(11)
Fe1 N1 C5 . . 121.10(9)
C1 N1 C5 . . 117.55(13)
P1 N2 C1 . . 114.86(12)
P2 N3 C5 . . 114.81(12)
P2 N3 H1n3 . . 122.6(11)
C5 N3 H1n3 . . 113.9(13)
Fe1 P1 N2 . . 96.97(5)
Fe1 P1 C6 . . 127.05(4)
Fe1 P1 C8 . . 121.55(5)
N2 P1 C6 . . 102.64(8)
N2 P1 C8 . . 100.61(8)
C6 P1 C8 . . 102.47(8)
Fe1 P2 N3 . . 96.92(4)
Fe1 P2 C10 . . 124.44(5)
Fe1 P2 C12 . . 127.81(6)
N3 P2 C10 . . 100.19(8)
N3 P2 C12 . . 102.21(7)
C10 P2 C12 . . 99.29(7)
N1 C1 N2 . . 113.88(14)
N1 C1 C2 . . 122.98(15)
N2 C1 C2 . . 123.14(13)
C1 C2 C3 . . 118.08(14)
C1 C2 H1c2 . . 120.96
C3 C2 H1c2 . . 120.96
C2 C3 C4 . . 120.61(17)
C2 C3 H1c3 . . 119.7
C4 C3 H1c3 . . 119.7
C3 C4 C5 . . 118.28(16)
C3 C4 H1c4 . . 120.86
C5 C4 H1c4 . . 120.86
N1 C5 N3 . . 114.26(14)
N1 C5 C4 . . 122.40(13)
N3 C5 C4 . . 123.28(15)
P1 C6 C7 . . 113.18(13)
P1 C6 H1c6 . . 109.47
P1 C6 H2c6 . . 109.47
C7 C6 H1c6 . . 109.47
C7 C6 H2c6 . . 109.47
H1c6 C6 H2c6 . . 105.49
C6 C7 H1c7 . . 109.47
C6 C7 H2c7 . . 109.47
C6 C7 H3c7 . . 109.47
H1c7 C7 H2c7 . . 109.47
H1c7 C7 H3c7 . . 109.47
H2c7 C7 H3c7 . . 109.47
P1 C8 C9 . . 114.77(15)
P1 C8 H1c8 . . 109.47
P1 C8 H2c8 . . 109.47
C9 C8 H1c8 . . 109.47
C9 C8 H2c8 . . 109.47
H1c8 C8 H2c8 . . 103.6
C8 C9 H1c9 . . 109.47
C8 C9 H2c9 . . 109.47
C8 C9 H3c9 . . 109.47
H1c9 C9 H2c9 . . 109.47
H1c9 C9 H3c9 . . 109.47
H2c9 C9 H3c9 . . 109.47
P2 C10 C11 . . 113.20(10)
P2 C10 H1c10 . . 109.47
P2 C10 H2c10 . . 109.47
C11 C10 H1c10 . . 109.47
C11 C10 H2c10 . . 109.47
H1c10 C10 H2c10 . . 105.46
C10 C11 H1c11 . . 109.47
C10 C11 H2c11 . . 109.47
C10 C11 H3c11 . . 109.47
H1c11 C11 H2c11 . . 109.47
H1c11 C11 H3c11 . . 109.47
H2c11 C11 H3c11 . . 109.47
P2 C12 C13 . . 111.80(13)
P2 C12 H1c12 . . 109.47
P2 C12 H2c12 . . 109.47
C13 C12 H1c12 . . 109.47
C13 C12 H2c12 . . 109.47
H1c12 C12 H2c12 . . 107.04
C12 C13 H1c13 . . 109.47
C12 C13 H2c13 . . 109.47
C12 C13 H3c13 . . 109.47
H1c13 C13 H2c13 . . 109.47
H1c13 C13 H3c13 . . 109.47
H2c13 C13 H3c13 . . 109.47
Fe1 P3 N5 . . 96.77(6)
Fe1 P3 C19 . . 125.35(7)
Fe1 P3 C21 . . 126.74(6)
N5 P3 C19 . . 104.65(7)
N5 P3 C21 . . 99.69(7)
C19 P3 C21 . . 98.54(9)
Fe1 P4 N6 . . 95.96(6)
Fe1 P4 C23 . . 126.29(5)
Fe1 P4 C25 . . 125.71(6)
N6 P4 C23 . . 104.76(7)
N6 P4 C25 . . 100.42(7)
C23 P4 C25 . . 98.71(8)
Fe1 N4 C14 . . 121.08(10)
Fe1 N4 C18 . . 121.41(12)
C14 N4 C18 . . 117.47(13)
P3 N5 C14 . . 114.60(10)
P3 N5 H1n5 . . 120.5(11)
C14 N5 H1n5 . . 114.6(13)
P4 N6 C18 . . 114.13(11)
P4 N6 H1n6 . . 120.4(18)
C18 N6 H1n6 . . 112.7(16)
N4 C14 N5 . . 114.41(13)
N4 C14 C15 . . 122.56(16)
N5 C14 C15 . . 123.02(17)
C14 C15 C16 . . 118.46(17)
C14 C15 H1c15 . . 120.77
C16 C15 H1c15 . . 120.77
C15 C16 C17 . . 120.28(15)
C15 C16 H1c16 . . 119.86
C17 C16 H1c16 . . 119.86
C16 C17 C18 . . 118.20(16)
C16 C17 H1c17 . . 120.9
C18 C17 H1c17 . . 120.9
N4 C18 N6 . . 114.55(13)
N4 C18 C17 . . 122.96(17)
N6 C18 C17 . . 122.46(16)
P3 C19 C20 . . 110.54(11)
P3 C19 H1c19 . . 109.47
P3 C19 H2c19 . . 109.47
C20 C19 H1c19 . . 109.47
C20 C19 H2c19 . . 109.47
H1c19 C19 H2c19 . . 108.38
C19 C20 H1c20 . . 109.47
C19 C20 H2c20 . . 109.47
C19 C20 H3c20 . . 109.47
H1c20 C20 H2c20 . . 109.47
H1c20 C20 H3c20 . . 109.47
H2c20 C20 H3c20 . . 109.47
P3 C21 C22 . . 115.18(13)
P3 C21 H1c21 . . 109.47
P3 C21 H2c21 . . 109.47
C22 C21 H1c21 . . 109.47
C22 C21 H2c21 . . 109.47
H1c21 C21 H2c21 . . 103.09
C21 C22 H1c22 . . 109.47
C21 C22 H2c22 . . 109.47
C21 C22 H3c22 . . 109.47
H1c22 C22 H2c22 . . 109.47
H1c22 C22 H3c22 . . 109.47
H2c22 C22 H3c22 . . 109.47
P4 C23 C24 . . 116.01(11)
P4 C23 H1c23 . . 109.47
P4 C23 H2c23 . . 109.47
C24 C23 H1c23 . . 109.47
C24 C23 H2c23 . . 109.47
H1c23 C23 H2c23 . . 102.03
C23 C24 H1c24 . . 109.47
C23 C24 H2c24 . . 109.47
C23 C24 H3c24 . . 109.47
H1c24 C24 H2c24 . . 109.47
H1c24 C24 H3c24 . . 109.47
H2c24 C24 H3c24 . . 109.47
P4 C25 C26 . . 113.85(14)
P4 C25 H1c25 . . 109.47
P4 C25 H2c25 . . 109.47
C26 C25 H1c25 . . 109.47
C26 C25 H2c25 . . 109.47
H1c25 C25 H2c25 . . 104.7
C25 C26 H1c26 . . 109.47
C25 C26 H2c26 . . 109.47
C25 C26 H3c26 . . 109.47
H1c26 C26 H2c26 . . 109.47
H1c26 C26 H3c26 . . 109.47
H2c26 C26 H3c26 . . 109.47
C27 B1 C33 . . 108.26(11)
C27 B1 C39 . . 108.40(16)
C33 B1 C39 . . 112.21(14)
B1 C27 C28 . . 123.90(15)
B1 C27 C32 . . 120.41(14)
C28 C27 C32 . . 115.44(15)
C27 C28 C29 . . 122.48(16)
C27 C28 H1c28 . . 118.76
C29 C28 H1c28 . . 118.76
C28 C29 C30 . . 120.38(16)
C28 C29 H1c29 . . 119.81
C30 C29 H1c29 . . 119.81
C29 C30 C31 . . 119.06(16)
C29 C30 H1c30 . . 120.47
C31 C30 H1c30 . . 120.47
C30 C31 C32 . . 119.71(17)
C30 C31 H1c31 . . 120.15
C32 C31 H1c31 . . 120.15
C27 C32 C31 . . 122.89(16)
C27 C32 H1c32 . . 118.56
C31 C32 H1c32 . . 118.56
B1 C33 C34 . . 123.39(16)
B1 C33 C38 . . 121.13(11)
C34 C33 C38 . . 115.17(17)
C33 C34 C35 . . 122.53(18)
C33 C34 H1c34 . . 118.74
C35 C34 H1c34 . . 118.74
C34 C35 C36 . . 120.47(13)
C34 C35 H1c35 . . 119.76
C36 C35 H1c35 . . 119.76
C35 C36 C37 . . 119.05(19)
C35 C36 H1c36 . . 120.47
C37 C36 H1c36 . . 120.47
C36 C37 C38 . . 119.64(18)
C36 C37 H1c37 . . 120.18
C38 C37 H1c37 . . 120.18
C33 C38 C37 . . 123.09(12)
C33 C38 H1c38 . . 118.45
C37 C38 H1c38 . . 118.45
B1 C39 C40 . . 119.90(15)
B1 C39 C44 . . 125.85(17)
C40 C39 C44 . . 114.23(14)
C39 C40 C41 . . 123.44(17)
C39 C40 H1c40 . . 118.28
C41 C40 H1c40 . . 118.28
C40 C41 C42 . . 120.3(2)
C40 C41 H1c41 . . 119.83
C42 C41 H1c41 . . 119.83
C41 C42 C43 . . 118.40(16)
C41 C42 H1c42 . . 120.8
C43 C42 H1c42 . . 120.8
C42 C43 C44 . . 120.28(17)
C42 C43 H1c43 . . 119.86
C44 C43 H1c43 . . 119.86
C39 C44 C43 . . 123.27(18)
C39 C44 H1c44 . . 118.37
C43 C44 H1c44 . . 118.36
C46 C45 C50 . . 115.24(16)
C45 C46 C47 . . 122.68(17)
C45 C46 H1c46 . . 118.66
C47 C46 H1c46 . . 118.66
C46 C47 C48 . . 120.1(2)
C46 C47 H1c47 . . 119.94
C48 C47 H1c47 . . 119.94
C47 C48 C49 . . 118.95(18)
C47 C48 H1c48 . . 120.53
C49 C48 H1c48 . . 120.53
C48 C49 C50 . . 120.53(17)
C48 C49 H1c49 . . 119.74
C50 C49 H1c49 . . 119.73
C45 C50 C49 . . 122.49(19)
C45 C50 H1c50 . . 118.76
C49 C50 H1c50 . . 118.76
C51 B2 C57 . . 110.43(15)
C51 B2 C63 . . 106.71(11)
C51 B2 C69 . . 110.18(15)
C57 B2 C63 . . 108.77(15)
C57 B2 C69 . . 110.02(10)
C63 B2 C69 . . 110.67(15)
B2 C51 C52 . . 123.09(18)
B2 C51 C56 . . 122.21(12)
C52 C51 C56 . . 114.70(16)
C51 C52 C53 . . 123.21(19)
C51 C52 H1c52 . . 118.39
C53 C52 H1c52 . . 118.39
C52 C53 C54 . . 119.92(14)
C52 C53 H1c53 . . 120.04
C54 C53 H1c53 . . 120.04
C53 C54 C55 . . 118.98(19)
C53 C54 H1c54 . . 120.51
C55 C54 H1c54 . . 120.51
C54 C55 C56 . . 120.5(2)
C54 C55 H1c55 . . 119.75
C56 C55 H1c55 . . 119.75
C51 C56 C55 . . 122.66(14)
C51 C56 H1c56 . . 118.67
C55 C56 H1c56 . . 118.67
B2 C57 C58 . . 123.16(13)
B2 C57 C62 . . 121.97(15)
C58 C57 C62 . . 114.79(15)
C57 C58 C59 . . 123.13(16)
C57 C58 H1c58 . . 118.43
C59 C58 H1c58 . . 118.44
C58 C59 C60 . . 120.08(19)
C58 C59 H1c59 . . 119.96
C60 C59 H1c59 . . 119.96
C59 C60 C61 . . 118.85(17)
C59 C60 H1c60 . . 120.58
C61 C60 H1c60 . . 120.58
C60 C61 C62 . . 120.32(16)
C60 C61 H1c61 . . 119.84
C62 C61 H1c61 . . 119.84
C57 C62 C61 . . 122.81(17)
C57 C62 H1c62 . . 118.59
C61 C62 H1c62 . . 118.59
B2 C63 C64 . . 123.32(15)
B2 C63 C68 . . 121.17(15)
C64 C63 C68 . . 115.09(16)
C63 C64 C65 . . 123.03(16)
C63 C64 H1c64 . . 118.49
C65 C64 H1c64 . . 118.49
C64 C65 C66 . . 119.82(17)
C64 C65 H1c65 . . 120.09
C66 C65 H1c65 . . 120.09
C65 C66 C67 . . 119.13(18)
C65 C66 H1c66 . . 120.43
C67 C66 H1c66 . . 120.43
C66 C67 C68 . . 120.20(17)
C66 C67 H1c67 . . 119.9
C68 C67 H1c67 . . 119.9
C63 C68 C67 . . 122.73(16)
C63 C68 H1c68 . . 118.64
C67 C68 H1c68 . . 118.64
B2 C69 C70 . . 123.38(16)
B2 C69 C74 . . 121.79(17)
C70 C69 C74 . . 114.82(14)
C69 C70 C71 . . 123.09(18)
C69 C70 H1c70 . . 118.46
C71 C70 H1c70 . . 118.46
C70 C71 C72 . . 120.24(19)
C70 C71 H1c71 . . 119.88
C72 C71 H1c71 . . 119.88
C71 C72 C73 . . 118.81(16)
C71 C72 H1c72 . . 120.6
C73 C72 H1c72 . . 120.6
C72 C73 C74 . . 120.23(19)
C72 C73 H1c73 . . 119.88
C74 C73 H1c73 . . 119.88
C69 C74 C73 . . 122.8(2)
C69 C74 H1c74 . . 118.6
C73 C74 H1c74 . . 118.6
C76 O1 C77 . . 118.4(7)
C76 O1 C77 . 2_666 46.4(4)
C77 O1 C77 . 2_666 91.5(6)
C76 C75 C77 . 2_666 47.1(4)
O1 C76 C75 . . 120.4(6)
O1 C76 C77 . 2_666 48.8(5)
C75 C76 C77 . 2_666 73.9(5)
O1 C77 O1 . 2_666 88.5(5)
O1 C77 C75 . 2_666 126.4(8)
O1 C77 C76 . 2_666 128.8(7)
O1 C77 C75 2_666 2_666 140.1(6)
O1 C77 C76 2_666 2_666 84.8(6)
C75 C77 C76 2_666 2_666 59.0(5)
O1 H1c77 C76 2_666 2_666 159.01
O1 H1c77 C77 2_666 . 89.15
C76 H1c77 C77 2_666 . 70.21

loop_
_geom_bond_atom_site_label_1
_geom_bond_atom_site_label_2
_geom_bond_site_symmetry_2
_geom_bond_distance
Fe1 N1 . 2.0269(14)
Fe1 P1 . 2.2800(6)
Fe1 P2 . 2.2875(6)
Fe1 P3 . 2.2892(6)
Fe1 P4 . 2.3099(6)
Fe1 N4 . 2.0143(13)
N1 C1 . 1.3604(18)
N1 C5 . 1.362(2)
N2 P1 . 1.7096(18)
N2 C1 . 1.380(2)
N3 P2 . 1.7049(14)
N3 C5 . 1.3765(18)
N3 H1n3 . 0.83(2)
P1 C6 . 1.8258(17)
P1 C8 . 1.8429(19)
P2 C10 . 1.840(2)
P2 C12 . 1.8229(16)
C1 C2 . 1.383(2)
C2 C3 . 1.383(3)
C2 H1c2 . 0.96
C3 C4 . 1.380(2)
C3 H1c3 . 0.96
C4 C5 . 1.391(2)
C4 H1c4 . 0.96
C6 C7 . 1.530(3)
C6 H1c6 . 0.96
C6 H2c6 . 0.96
C7 H1c7 . 0.96
C7 H2c7 . 0.96
C7 H3c7 . 0.96
C8 C9 . 1.5348(19)
C8 H1c8 . 0.96
C8 H2c8 . 0.96
C9 H1c9 . 0.96
C9 H2c9 . 0.96
C9 H3c9 . 0.96
C10 C11 . 1.522(3)
C10 H1c10 . 0.96
C10 H2c10 . 0.96
C11 H1c11 . 0.96
C11 H2c11 . 0.96
C11 H3c11 . 0.96
C12 C13 . 1.530(2)
C12 H1c12 . 0.96
C12 H2c12 . 0.96
C13 H1c13 . 0.96
C13 H2c13 . 0.96
C13 H3c13 . 0.96
P3 N5 . 1.7095(12)
P3 C19 . 1.8217(18)
P3 C21 . 1.8408(19)
P4 N6 . 1.7144(15)
P4 C23 . 1.8368(18)
P4 C25 . 1.8403(16)
N4 C14 . 1.363(2)
N4 C18 . 1.354(2)
N5 C14 . 1.384(2)
N5 H1n5 . 0.89(3)
N6 C18 . 1.392(2)
N6 H1n6 . 0.85(2)
C14 C15 . 1.386(2)
C15 C16 . 1.379(3)
C15 H1c15 . 0.96
C16 C17 . 1.384(3)
C16 H1c16 . 0.96
C17 C18 . 1.386(2)
C17 H1c17 . 0.96
C19 C20 . 1.5307(19)
C19 H1c19 . 0.96
C19 H2c19 . 0.96
C20 H1c20 . 0.96
C20 H2c20 . 0.96
C20 H3c20 . 0.96
C21 C22 . 1.521(2)
C21 H1c21 . 0.96
C21 H2c21 . 0.96
C22 H1c22 . 0.96
C22 H2c22 . 0.96
C22 H3c22 . 0.96
C23 C24 . 1.528(3)
C23 H1c23 . 0.96
C23 H2c23 . 0.96
C24 H1c24 . 0.96
C24 H2c24 . 0.96
C24 H3c24 . 0.96
C25 C26 . 1.528(2)
C25 H1c25 . 0.96
C25 H2c25 . 0.96
C26 H1c26 . 0.96
C26 H2c26 . 0.96
C26 H3c26 . 0.96
B1 C27 . 1.643(3)
B1 C33 . 1.650(3)
B1 C39 . 1.651(2)
C27 C28 . 1.399(2)
C27 C32 . 1.405(2)
C28 C29 . 1.395(2)
C28 H1c28 . 0.96
C29 C30 . 1.384(3)
C29 H1c29 . 0.96
C30 C31 . 1.391(3)
C30 H1c30 . 0.96
C31 C32 . 1.393(2)
C31 H1c31 . 0.96
C32 H1c32 . 0.96
C33 C34 . 1.4020(17)
C33 C38 . 1.403(3)
C34 C35 . 1.396(3)
C34 H1c34 . 0.96
C35 C36 . 1.378(3)
C35 H1c35 . 0.96
C36 C37 . 1.3928(18)
C36 H1c36 . 0.96
C37 C38 . 1.393(3)
C37 H1c37 . 0.96
C38 H1c38 . 0.96
C39 C40 . 1.403(3)
C39 C44 . 1.401(2)
C40 C41 . 1.389(2)
C40 H1c40 . 0.96
C41 C42 . 1.387(3)
C41 H1c41 . 0.96
C42 C43 . 1.382(3)
C42 H1c42 . 0.96
C43 C44 . 1.398(2)
C43 H1c43 . 0.96
C44 H1c44 . 0.96
C45 C46 . 1.406(3)
C45 C50 . 1.400(2)
C46 C47 . 1.395(3)
C46 H1c46 . 0.96
C47 C48 . 1.384(3)
C47 H1c47 . 0.96
C48 C49 . 1.379(3)
C48 H1c48 . 0.96
C49 C50 . 1.396(3)
C49 H1c49 . 0.96
C50 H1c50 . 0.96
B2 C51 . 1.653(3)
B2 C57 . 1.655(2)
B2 C63 . 1.644(3)
B2 C69 . 1.654(2)
C51 C52 . 1.4000(18)
C51 C56 . 1.410(3)
C52 C53 . 1.395(3)
C52 H1c52 . 0.96
C53 C54 . 1.383(3)
C53 H1c53 . 0.96
C54 C55 . 1.380(2)
C54 H1c54 . 0.96
C55 C56 . 1.390(3)
C55 H1c55 . 0.96
C56 H1c56 . 0.96
C57 C58 . 1.402(3)
C57 C62 . 1.406(2)
C58 C59 . 1.395(3)
C58 H1c58 . 0.96
C59 C60 . 1.383(3)
C59 H1c59 . 0.96
C60 C61 . 1.387(3)
C60 H1c60 . 0.96
C61 C62 . 1.392(2)
C61 H1c61 . 0.96
C62 H1c62 . 0.96
C63 C64 . 1.403(2)
C63 C68 . 1.406(2)
C64 C65 . 1.395(3)
C64 H1c64 . 0.96
C65 C66 . 1.386(3)
C65 H1c65 . 0.96
C66 C67 . 1.388(3)
C66 H1c66 . 0.96
C67 C68 . 1.391(3)
C67 H1c67 . 0.96
C68 H1c68 . 0.96
C69 C70 . 1.401(3)
C69 C74 . 1.408(3)
C70 C71 . 1.395(2)
C70 H1c70 . 0.96
C71 C72 . 1.381(3)
C71 H1c71 . 0.96
C72 C73 . 1.389(3)
C72 H1c72 . 0.96
C73 C74 . 1.392(2)
C73 H1c73 . 0.96
C74 H1c74 . 0.96
O1 C76 . 1.484(10)
O1 C77 . 1.319(8)
O1 C77 2_666 1.121(9)
C75 C76 . 1.262(6)
C75 C77 2_666 1.415(9)
C76 C77 2_666 1.079(9)
